data_7021814
loop_
_publ_author_name
'Pike, Sebastian D.'
'Weller, Andrew S.'

_publ_section_title
;
 C-Cl activation of the weakly coordinating anion [B(3,5-Cl2C6H3)4](-) at
 a Rh(i) centre in solution and the solid-state.
;
_journal_issue 36
_journal_name_full 'Dalton transactions (Cambridge, England : 2003)'
_journal_page_first 12832
_journal_page_last 12835
_journal_paper_doi 10.1039/c3dt51617b
_journal_volume 42
_journal_year 2013
_chemical_compound_source 'CRL, University of Oxford'
_chemical_formula_moiety 'C49 H60.00 B1 Cl8 P2 Rh1'
_chemical_formula_sum 'C49 H60 B Cl8 P2 Rh'
_chemical_formula_weight 1108.30
_chemical_melting_point ?
_chemical_name_systematic '[RhdibpeNBD][BArCl4]'
_space_group_IT_number 2
_symmetry_cell_setting triclinic
_symmetry_space_group_name_Hall '-P 1'
_symmetry_space_group_name_H-M 'P -1'
_atom_sites_solution_hydrogens difmap
_atom_sites_solution_primary direct
_audit_creation_date 13-07-08
_audit_creation_method CRYSTALS_ver_14.40
_cell_angle_alpha 88.3937(9)
_cell_angle_beta 89.8872(9)
_cell_angle_gamma 86.3926(9)
_cell_formula_units_Z 2
_cell_length_a 12.0494(3)
_cell_length_b 12.4222(3)
_cell_length_c 17.4694(4)
_cell_measurement_reflns_used 10712
_cell_measurement_temperature 150
_cell_measurement_theta_max 27
_cell_measurement_theta_min 5
_cell_volume 2608.61(11)
_computing_cell_refinement 'DENZO/SCALEPACK (Otwinowski & Minor, 1997)'
_computing_data_collection 'COLLECT (Nonius, 2001).'
_computing_data_reduction 'DENZO/SCALEPACK (Otwinowski & Minor, 1997)'
_computing_molecular_graphics 'CAMERON (Watkin et al., 1996)'
_computing_publication_material 'CRYSTALS (Betteridge et al., 2003)'
_computing_structure_refinement 'CRYSTALS (Betteridge et al., 2003)'
_computing_structure_solution 'SIR92 (Altomare et al., 1994)'
_diffrn_ambient_temperature 150
_diffrn_measured_fraction_theta_full 0.992
_diffrn_measured_fraction_theta_max 0.988
_diffrn_measurement_device Area
_diffrn_measurement_device_type 'Nonius KappaCCD'
_diffrn_measurement_method \w
_diffrn_radiation_monochromator graphite
_diffrn_radiation_type 'Mo K\a'
_diffrn_radiation_wavelength 0.71073
_diffrn_reflns_av_R_equivalents 0.038
_diffrn_reflns_limit_h_max 15
_diffrn_reflns_limit_h_min -15
_diffrn_reflns_limit_k_max 16
_diffrn_reflns_limit_k_min -16
_diffrn_reflns_limit_l_max 22
_diffrn_reflns_limit_l_min -22
_diffrn_reflns_number 20032
_diffrn_reflns_theta_full 25.824
_diffrn_reflns_theta_max 27.472
_diffrn_reflns_theta_min 5.102
_diffrn_standards_number 0
_exptl_absorpt_coefficient_mu 0.831
_exptl_absorpt_correction_T_max 0.92
_exptl_absorpt_correction_T_min 0.86
_exptl_absorpt_correction_type multi-scan
_exptl_absorpt_process_details 'DENZO/SCALEPACK (Otwinowski & Minor, 1997)'
_exptl_crystal_colour orange
_exptl_crystal_density_diffrn 1.411
_exptl_crystal_density_meas ?
_exptl_crystal_density_method 'not measured'
_exptl_crystal_description block
_exptl_crystal_F_000 1140.000
_exptl_crystal_size_max 0.200
_exptl_crystal_size_mid 0.120
_exptl_crystal_size_min 0.100
_refine_diff_density_max 1.34
_refine_diff_density_min -1.29
_refine_ls_extinction_method None
_refine_ls_goodness_of_fit_ref 1.0090
_refine_ls_hydrogen_treatment constr
_refine_ls_matrix_type full
_refine_ls_number_parameters 650
_refine_ls_number_reflns 10747
_refine_ls_number_restraints 1312
_refine_ls_R_factor_all 0.0870
_refine_ls_R_factor_gt 0.0628
_refine_ls_shift/su_max 0.0333983
_refine_ls_shift/su_mean 0.0007767
_refine_ls_structure_factor_coef Fsqd
_refine_ls_weighting_details
;
 Method= Modified Sheldrick 
 w=1/[\s^2^(F^2^) + ( 0.03P)^2^ +14.62P] 
 ,where P=(max(Fo^2^,0) + 2Fc^2^)/3 
;
_refine_ls_weighting_scheme calc
_refine_ls_wR_factor_all 0.1563
_refine_ls_wR_factor_gt 0.1454
_refine_ls_wR_factor_ref 0.1563
_reflns_limit_h_max 15
_reflns_limit_h_min -15
_reflns_limit_k_max 16
_reflns_limit_k_min -16
_reflns_limit_l_max 22
_reflns_limit_l_min 0
_reflns_number_gt 8238
_reflns_number_total 11812
_reflns_threshold_expression I>2.0\s(I)
_oxford_diffrn_Wilson_B_factor 3.00
_oxford_diffrn_Wilson_scale 23.11
_oxford_refine_ls_r_factor_ref 0.0870
_oxford_refine_ls_scale 0.21721(13)
_oxford_reflns_number_all 10747
_oxford_reflns_threshold_expression_ref I>-3.0\s(I)
_oxford_structure_analysis_title 031SDP12
_cod_data_source_file c3dt51617b.txt
_cod_data_source_block Compound1
_cod_depositor_comments
;
The following automatic conversions were performed:

'_chemical_melting_point' value 'not measured' was changed to '?' -
the value is undefined or not given.

Automatic conversion script
Id: cif_fix_values 1891 2012-01-12 08:04:46Z andrius 

The following automatic conversions were performed:

'_exptl_crystal_density_meas' value 'not measured' was changed to '?'
- the value is perceived as not measured.

Automatic conversion script
Id: cif_fix_values 3008 2015-01-20 13:52:24Z robertas 
;
_cod_original_sg_symbol_H-M 'P -1 '
_cod_original_formula_sum 'C49 H60.00 B1 Cl8 P2 Rh1'
_cod_database_code 7021814

loop_
_symmetry_equiv_pos_as_xyz
x,y,z
-x,-y,-z

loop_
_atom_site_label
_atom_site_type_symbol
_atom_site_fract_x
_atom_site_fract_y
_atom_site_fract_z
_atom_site_U_iso_or_equiv
_atom_site_occupancy
_atom_site_adp_type
_atom_site_refinement_flags_posn
_atom_site_refinement_flags_occupancy
_atom_site_disorder_assembly
_atom_site_disorder_group
Cl1 Cl -0.21800(12) 0.57749(10) 0.41159(9) 0.0480 1.0000 Uani . . . .
Cl2 Cl -0.53183(15) 0.30033(13) 0.47685(11) 0.0682 1.0000 Uani . . . .
Cl3 Cl -0.29885(11) 0.50929(11) 0.03328(8) 0.0469 1.0000 Uani . . . .
Cl4 Cl -0.60732(11) 0.22243(12) 0.08783(9) 0.0485 1.0000 Uani . . . .
Cl5 Cl -0.30299(15) -0.18615(11) 0.16311(10) 0.0613 1.0000 Uani . . . .
Cl6 Cl -0.21310(18) -0.12338(14) 0.45995(10) 0.0733 1.0000 Uani . . . .
Cl7 Cl 0.09695(13) 0.15610(14) 0.05532(8) 0.0565 1.0000 Uani . . . .
Cl8 Cl 0.18759(11) 0.26066(13) 0.34529(9) 0.0538 1.0000 Uani . . . .
C1 C 0.4574(5) 0.6639(5) 0.2835(4) 0.0487 1.0000 Uani . . . .
C2 C 0.3875(5) 0.6037(5) 0.3228(3) 0.0506 1.0000 Uani . . . .
C3 C 0.3822(5) 0.4965(4) 0.2801(4) 0.0484 1.0000 Uani . . . .
C4 C 0.3255(5) 0.5319(4) 0.2055(4) 0.0454 1.0000 Uani . . . .
C5 C 0.3952(5) 0.5944(4) 0.1650(3) 0.0436 1.0000 Uani . . . .
C6 C 0.5000(5) 0.5983(4) 0.2161(3) 0.0454 1.0000 Uani . . . .
C7 C 0.5031(5) 0.4836(4) 0.2531(3) 0.0438 1.0000 Uani . . . .
C8 C 0.0806(5) 0.6570(4) 0.1019(3) 0.0481 1.0000 Uani . . . .
C9 C 0.0310(5) 0.5759(5) 0.1580(4) 0.0526 1.0000 Uani . . . .
C10 C 0.0205(6) 0.4690(5) 0.1191(5) 0.0675 1.0000 Uani . . . .
C11 C -0.0801(6) 0.6139(6) 0.1885(5) 0.0756 1.0000 Uani . . . .
C12 C 0.2205(5) 0.8212(4) 0.0578(3) 0.0428 1.0000 Uani . . . .
C13 C 0.2989(5) 0.9129(4) 0.0685(3) 0.0393 1.0000 Uani . . . .
C14 C 0.4098(5) 0.8724(5) 0.1028(4) 0.0499 1.0000 Uani . . . .
C15 C 0.3151(6) 0.9699(5) -0.0088(3) 0.0520 1.0000 Uani . . . .
C17 C 0.0511(5) 0.8642(7) 0.2616(4) 0.0371 0.5242(11) Uani D P 1 1
C18 C 0.1486(8) 0.7849(6) 0.4074(4) 0.0414 0.5242(11) Uani D P 1 1
C19 C 0.0641(6) 0.6994(6) 0.4166(5) 0.0480 0.5242(11) Uani D P 1 1
C20 C 0.0282(11) 0.6902(13) 0.5015(7) 0.0549 0.5242(11) Uani D P 1 1
C21 C 0.1176(13) 0.5885(7) 0.3925(10) 0.0540 0.5242(11) Uani D P 1 1
C22 C 0.2525(6) 0.9542(6) 0.3185(5) 0.0466 0.5242(11) Uani D P 1 1
C23 C 0.3778(5) 0.9464(5) 0.3264(4) 0.0511 0.5242(11) Uani D P 1 1
C24 C 0.4105(8) 0.8971(9) 0.4058(6) 0.0627 0.5242(11) Uani D P 1 1
C25 C 0.4218(7) 1.0603(8) 0.3190(7) 0.0649 0.5242(11) Uani D P 1 1
C26 C 0.1221(9) 0.9283(6) 0.2454(5) 0.0500 0.4758(11) Uani D P 1 2
C27 C 0.0858(7) 0.7819(7) 0.3721(5) 0.0438 0.4758(11) Uani D P 1 2
C28 C 0.1188(6) 0.6881(7) 0.4260(5) 0.0455 0.4758(11) Uani D P 1 2
C29 C 0.0419(13) 0.6913(13) 0.4970(7) 0.0482 0.4758(11) Uani D P 1 2
C30 C 0.1060(15) 0.5806(7) 0.3850(10) 0.0503 0.4758(11) Uani D P 1 2
C31 C 0.2759(7) 0.9138(9) 0.3805(5) 0.0509 0.4758(11) Uani D P 1 2
C32 C 0.3962(6) 0.9334(6) 0.3663(5) 0.0552 0.4758(11) Uani D P 1 2
C33 C 0.4067(10) 1.0039(11) 0.2928(5) 0.0620 0.4758(11) Uani D P 1 2
C34 C 0.4424(8) 0.9935(10) 0.4342(6) 0.0604 0.4758(11) Uani D P 1 2
C50 C -0.2484(4) 0.0819(4) 0.2780(3) 0.0323 1.0000 Uani . . . .
C51 C -0.2302(4) 0.0381(4) 0.3515(3) 0.0388 1.0000 Uani . . . .
C52 C -0.2362(5) -0.0722(4) 0.3670(3) 0.0455 1.0000 Uani . . . .
C53 C -0.2580(5) -0.1437(4) 0.3104(3) 0.0460 1.0000 Uani . . . .
C54 C -0.2744(4) -0.0998(4) 0.2377(3) 0.0405 1.0000 Uani . . . .
C55 C -0.2693(4) 0.0092(4) 0.2208(3) 0.0364 1.0000 Uani . . . .
C56 C -0.2759(4) 0.2874(4) 0.3288(3) 0.0293 1.0000 Uani . . . .
C57 C -0.3683(4) 0.2621(4) 0.3724(3) 0.0356 1.0000 Uani . . . .
C58 C -0.4116(5) 0.3320(4) 0.4268(3) 0.0409 1.0000 Uani . . . .
C59 C -0.3657(4) 0.4283(4) 0.4422(3) 0.0355 1.0000 Uani . . . .
C60 C -0.2753(4) 0.4546(4) 0.3975(3) 0.0331 1.0000 Uani . . . .
C61 C -0.2310(4) 0.3860(4) 0.3420(3) 0.0311 1.0000 Uani . . . .
C62 C -0.1001(4) 0.2149(4) 0.2379(3) 0.0298 1.0000 Uani . . . .
C63 C -0.0203(4) 0.2347(4) 0.2928(3) 0.0338 1.0000 Uani . . . .
C64 C 0.0917(4) 0.2320(4) 0.2750(3) 0.0370 1.0000 Uani . . . .
C65 C 0.1310(4) 0.2083(4) 0.2025(3) 0.0391 1.0000 Uani . . . .
C66 C 0.0521(4) 0.1864(4) 0.1481(3) 0.0387 1.0000 Uani . . . .
C67 C -0.0607(4) 0.1885(4) 0.1648(3) 0.0349 1.0000 Uani . . . .
C68 C -0.3093(4) 0.2582(4) 0.1848(3) 0.0273 1.0000 Uani . . . .
C69 C -0.4130(4) 0.2220(4) 0.1667(3) 0.0315 1.0000 Uani . . . .
C70 C -0.4783(4) 0.2707(4) 0.1083(3) 0.0354 1.0000 Uani . . . .
C71 C -0.4444(4) 0.3580(4) 0.0655(3) 0.0335 1.0000 Uani . . . .
C72 C -0.3421(4) 0.3961(4) 0.0837(3) 0.0321 1.0000 Uani . . . .
C73 C -0.2757(4) 0.3476(4) 0.1416(3) 0.0301 1.0000 Uani . . . .
Rh1 Rh 0.28622(3) 0.70080(3) 0.23692(2) 0.0336 1.0000 Uani . . . .
P1 P 0.16137(11) 0.76059(10) 0.14484(8) 0.0369 1.0000 Uani D . . .
P2 P 0.1892(5) 0.8244(5) 0.3080(2) 0.0270 0.5242(11) Uani D P 1 1
P3 P 0.2011(7) 0.8317(7) 0.3141(3) 0.0505 0.4758(11) Uani D P 1 2
B45 B -0.2333(4) 0.2098(4) 0.2580(3) 0.0291 1.0000 Uani . . . .
H11 H 0.4992 0.7217 0.3056 0.0591 1.0000 Uiso R . . .
H21 H 0.3714 0.6099 0.3775 0.0614 1.0000 Uiso R . . .
H31 H 0.3532 0.4350 0.3088 0.0591 1.0000 Uiso R . . .
H41 H 0.2699 0.4893 0.1813 0.0553 1.0000 Uiso R . . .
H51 H 0.3961 0.6028 0.1092 0.0534 1.0000 Uiso R . . .
H61 H 0.5683 0.6193 0.1914 0.0553 1.0000 Uiso R . . .
H72 H 0.5561 0.4731 0.2950 0.0530 1.0000 Uiso R . . .
H71 H 0.5164 0.4277 0.2157 0.0527 1.0000 Uiso R . . .
H82 H 0.0197 0.6937 0.0743 0.0578 1.0000 Uiso R . . .
H81 H 0.1288 0.6168 0.0664 0.0579 1.0000 Uiso R . . .
H91 H 0.0823 0.5643 0.2016 0.0629 1.0000 Uiso R . . .
H103 H -0.0069 0.4165 0.1552 0.1008 1.0000 Uiso R . . .
H101 H -0.0315 0.4803 0.0768 0.1010 1.0000 Uiso R . . .
H102 H 0.0922 0.4434 0.0990 0.1009 1.0000 Uiso R . . .
H111 H -0.1119 0.5543 0.2144 0.1141 1.0000 Uiso R . . .
H113 H -0.0711 0.6707 0.2233 0.1142 1.0000 Uiso R . . .
H112 H -0.1268 0.6396 0.1461 0.1140 1.0000 Uiso R . . .
H122 H 0.1580 0.8512 0.0263 0.0519 1.0000 Uiso R . . .
H121 H 0.2611 0.7626 0.0312 0.0519 1.0000 Uiso R . . .
H131 H 0.2625 0.9651 0.1030 0.0480 1.0000 Uiso R . . .
H141 H 0.4561 0.9308 0.1110 0.0761 1.0000 Uiso R . . .
H143 H 0.3966 0.8362 0.1507 0.0761 1.0000 Uiso R . . .
H142 H 0.4465 0.8226 0.0686 0.0758 1.0000 Uiso R . . .
H152 H 0.3616 1.0302 -0.0036 0.0786 1.0000 Uiso R . . .
H151 H 0.2440 0.9963 -0.0294 0.0788 1.0000 Uiso R . . .
H153 H 0.3499 0.9203 -0.0441 0.0789 1.0000 Uiso R . . .
H172 H 0.0210 0.9334 0.2788 0.0460 0.5242(11) Uiso R P 1 1
H171 H 0.0006 0.8094 0.2750 0.0461 0.5242(11) Uiso R P 1 1
H181 H 0.1154 0.8489 0.4313 0.0490 0.5242(11) Uiso R P 1 1
H182 H 0.2143 0.7592 0.4358 0.0491 0.5242(11) Uiso R P 1 1
H191 H 0.0001 0.7190 0.3835 0.0569 0.5242(11) Uiso R P 1 1
H202 H -0.0266 0.6378 0.5059 0.0809 0.5242(11) Uiso R P 1 1
H201 H -0.0032 0.7581 0.5189 0.0809 0.5242(11) Uiso R P 1 1
H203 H 0.0905 0.6678 0.5332 0.0810 0.5242(11) Uiso R P 1 1
H212 H 0.0615 0.5380 0.3858 0.0730 0.5242(11) Uiso R P 1 1
H213 H 0.1684 0.5604 0.4314 0.0730 0.5242(11) Uiso R P 1 1
H211 H 0.1572 0.5967 0.3450 0.0729 0.5242(11) Uiso R P 1 1
H221 H 0.2191 0.9903 0.3628 0.0559 0.5242(11) Uiso R P 1 1
H222 H 0.2343 0.9981 0.2723 0.0561 0.5242(11) Uiso R P 1 1
H231 H 0.4123 0.9011 0.2866 0.0621 0.5242(11) Uiso R P 1 1
H243 H 0.4899 0.8975 0.4127 0.0940 0.5242(11) Uiso R P 1 1
H241 H 0.3727 0.9401 0.4439 0.0940 0.5242(11) Uiso R P 1 1
H242 H 0.3882 0.8243 0.4099 0.0939 0.5242(11) Uiso R P 1 1
H251 H 0.5019 1.0549 0.3187 0.0961 0.5242(11) Uiso R P 1 1
H253 H 0.3959 1.1013 0.3624 0.0960 0.5242(11) Uiso R P 1 1
H252 H 0.3948 1.0956 0.2724 0.0960 0.5242(11) Uiso R P 1 1
H262 H 0.0657 0.9692 0.2743 0.0620 0.4758(11) Uiso R P 1 2
H261 H 0.1740 0.9768 0.2228 0.0621 0.4758(11) Uiso R P 1 2
H271 H 0.0615 0.8425 0.4037 0.0530 0.4758(11) Uiso R P 1 2
H272 H 0.0245 0.7624 0.3403 0.0531 0.4758(11) Uiso R P 1 2
H281 H 0.1969 0.6905 0.4417 0.0540 0.4758(11) Uiso R P 1 2
H292 H 0.0593 0.6298 0.5297 0.0709 0.4758(11) Uiso R P 1 2
H291 H 0.0530 0.7552 0.5249 0.0709 0.4758(11) Uiso R P 1 2
H293 H -0.0345 0.6912 0.4822 0.0710 0.4758(11) Uiso R P 1 2
H302 H 0.1442 0.5209 0.4119 0.0749 0.4758(11) Uiso R P 1 2
H303 H 0.0279 0.5699 0.3837 0.0749 0.4758(11) Uiso R P 1 2
H301 H 0.1342 0.5849 0.3335 0.0750 0.4758(11) Uiso R P 1 2
H311 H 0.2352 0.9844 0.3795 0.0630 0.4758(11) Uiso R P 1 2
H312 H 0.2713 0.8808 0.4315 0.0630 0.4758(11) Uiso R P 1 2
H321 H 0.4387 0.8636 0.3608 0.0681 0.4758(11) Uiso R P 1 2
H332 H 0.4830 1.0194 0.2850 0.0951 0.4758(11) Uiso R P 1 2
H333 H 0.3617 1.0703 0.2977 0.0950 0.4758(11) Uiso R P 1 2
H331 H 0.3814 0.9665 0.2492 0.0949 0.4758(11) Uiso R P 1 2
H343 H 0.5181 1.0091 0.4234 0.0920 0.4758(11) Uiso R P 1 2
H341 H 0.3980 1.0597 0.4400 0.0920 0.4758(11) Uiso R P 1 2
H342 H 0.4395 0.9499 0.4804 0.0919 0.4758(11) Uiso R P 1 2
H511 H -0.2142 0.0838 0.3907 0.0471 1.0000 Uiso R . . .
H531 H -0.2612 -0.2170 0.3203 0.0560 1.0000 Uiso R . . .
H551 H -0.2796 0.0346 0.1700 0.0438 1.0000 Uiso R . . .
H571 H -0.4018 0.1978 0.3645 0.0438 1.0000 Uiso R . . .
H591 H -0.3933 0.4734 0.4799 0.0440 1.0000 Uiso R . . .
H611 H -0.1703 0.4057 0.3130 0.0378 1.0000 Uiso R . . .
H631 H -0.0428 0.2502 0.3426 0.0411 1.0000 Uiso R . . .
H651 H 0.2064 0.2064 0.1917 0.0478 1.0000 Uiso R . . .
H671 H -0.1101 0.1729 0.1260 0.0428 1.0000 Uiso R . . .
H691 H -0.4394 0.1634 0.1948 0.0381 1.0000 Uiso R . . .
H711 H -0.4885 0.3901 0.0263 0.0406 1.0000 Uiso R . . .
H731 H -0.2081 0.3758 0.1519 0.0369 1.0000 Uiso R . . .
C16 C 0.0634(6) 0.8648(9) 0.1862(6) 0.0568 0.4758(11) Uani D P 1 2
C161 C 0.0652(7) 0.8704(6) 0.1762(4) 0.0351 0.5242(11) Uani D P 1 1
H1611 H 0.0924 0.9400 0.1609 0.0500 0.5242(11) Uiso R P 1 1
H1612 H -0.0065 0.8628 0.1525 0.0502 0.5242(11) Uiso R P 1 1
H161 H 0.0411 0.9160 0.1450 0.0639 0.4758(11) Uiso R P 1 2
H162 H -0.0018 0.8327 0.2078 0.0638 0.4758(11) Uiso R P 1 2

loop_
_atom_site_aniso_label
_atom_site_aniso_U_11
_atom_site_aniso_U_22
_atom_site_aniso_U_33
_atom_site_aniso_U_23
_atom_site_aniso_U_13
_atom_site_aniso_U_12
Cl1 0.0486(8) 0.0339(6) 0.0623(9) -0.0104(6) 0.0016(7) -0.0064(6)
Cl2 0.0786(11) 0.0511(8) 0.0777(11) -0.0199(8) 0.0523(10) -0.0203(8)
Cl3 0.0432(7) 0.0472(7) 0.0494(8) 0.0208(6) -0.0031(6) -0.0057(6)
Cl4 0.0322(7) 0.0587(8) 0.0552(9) 0.0015(7) -0.0041(6) -0.0099(6)
Cl5 0.0786(11) 0.0316(7) 0.0743(11) -0.0072(7) -0.0191(9) -0.0045(7)
Cl6 0.1127(15) 0.0556(9) 0.0476(9) 0.0235(7) 0.0018(9) 0.0145(9)
Cl7 0.0506(8) 0.0778(10) 0.0375(7) 0.0009(7) 0.0138(6) 0.0223(7)
Cl8 0.0348(7) 0.0720(10) 0.0547(9) -0.0054(7) -0.0056(6) -0.0031(7)
C1 0.039(3) 0.049(3) 0.057(3) -0.017(3) -0.018(3) 0.011(2)
C2 0.059(3) 0.057(3) 0.032(3) 0.000(2) -0.005(3) 0.026(3)
C3 0.048(3) 0.039(3) 0.056(3) 0.015(2) 0.010(3) 0.007(2)
C4 0.042(3) 0.033(3) 0.061(3) -0.011(2) -0.010(3) 0.002(2)
C5 0.053(3) 0.044(3) 0.031(3) -0.002(2) 0.006(2) 0.020(2)
C6 0.034(3) 0.043(3) 0.059(3) -0.002(2) 0.011(2) 0.000(2)
C7 0.045(3) 0.036(3) 0.049(3) -0.002(2) -0.006(2) 0.012(2)
C8 0.050(3) 0.045(3) 0.049(3) 0.010(2) -0.012(3) -0.005(2)
C9 0.042(3) 0.052(3) 0.063(4) 0.005(3) -0.008(3) -0.005(3)
C10 0.052(3) 0.048(3) 0.103(5) 0.002(3) -0.001(4) -0.010(3)
C11 0.065(4) 0.067(4) 0.097(5) -0.013(4) 0.007(4) -0.018(3)
C12 0.050(3) 0.042(3) 0.036(3) 0.000(2) -0.006(2) 0.001(2)
C13 0.050(3) 0.037(3) 0.030(3) 0.002(2) 0.007(2) 0.001(2)
C14 0.050(3) 0.051(3) 0.050(3) 0.004(3) 0.002(3) -0.009(3)
C15 0.070(3) 0.047(3) 0.037(3) -0.001(2) 0.017(3) 0.009(3)
C17 0.032(4) 0.041(4) 0.038(4) 0.004(4) 0.001(4) 0.000(4)
C18 0.044(4) 0.046(4) 0.034(4) -0.009(4) 0.003(4) 0.001(4)
C19 0.050(4) 0.059(4) 0.035(4) 0.005(4) 0.004(4) -0.004(4)
C20 0.054(5) 0.075(6) 0.034(5) 0.012(5) -0.002(5) 0.000(5)
C21 0.063(5) 0.055(5) 0.045(5) 0.005(5) 0.002(5) -0.013(5)
C22 0.039(4) 0.038(4) 0.063(5) -0.007(4) 0.010(4) -0.003(4)
C23 0.038(3) 0.044(4) 0.073(5) -0.014(4) 0.001(4) -0.007(4)
C24 0.051(4) 0.067(5) 0.072(5) -0.011(5) -0.002(5) -0.009(5)
C25 0.045(4) 0.055(5) 0.098(6) -0.018(5) 0.011(5) -0.017(4)
C26 0.049(5) 0.042(5) 0.055(5) 0.017(4) 0.016(5) 0.008(4)
C27 0.046(4) 0.045(5) 0.041(5) 0.000(4) 0.009(4) -0.007(4)
C28 0.048(4) 0.052(4) 0.035(4) 0.007(4) 0.008(4) 0.000(4)
C29 0.043(5) 0.065(6) 0.035(5) 0.008(5) 0.009(5) 0.002(5)
C30 0.064(5) 0.045(5) 0.044(6) 0.006(5) 0.006(5) -0.018(5)
C31 0.057(4) 0.045(5) 0.051(5) -0.008(4) 0.012(5) -0.007(4)
C32 0.058(4) 0.049(4) 0.061(5) -0.017(4) 0.009(4) -0.009(4)
C33 0.067(5) 0.060(5) 0.061(5) -0.012(5) 0.003(5) -0.013(5)
C34 0.062(5) 0.051(5) 0.070(6) -0.019(5) 0.003(5) -0.011(5)
C50 0.029(2) 0.027(2) 0.040(3) 0.0026(19) 0.001(2) 0.0034(18)
C51 0.046(3) 0.035(2) 0.034(3) 0.004(2) 0.001(2) 0.008(2)
C52 0.055(3) 0.037(3) 0.042(3) 0.012(2) 0.005(3) 0.009(2)
C53 0.048(3) 0.028(2) 0.060(3) 0.010(2) 0.005(3) 0.006(2)
C54 0.039(3) 0.029(2) 0.053(3) 0.000(2) -0.001(2) 0.001(2)
C55 0.037(2) 0.032(2) 0.039(3) 0.002(2) -0.001(2) 0.004(2)
C56 0.031(2) 0.029(2) 0.027(2) 0.0038(18) 0.0007(19) 0.0029(18)
C57 0.043(3) 0.030(2) 0.034(3) -0.003(2) 0.011(2) -0.006(2)
C58 0.047(3) 0.034(3) 0.041(3) -0.001(2) 0.014(2) 0.001(2)
C59 0.040(3) 0.034(2) 0.031(2) -0.006(2) 0.005(2) 0.007(2)
C60 0.034(2) 0.026(2) 0.038(3) 0.0017(19) -0.004(2) 0.0008(19)
C61 0.027(2) 0.032(2) 0.033(2) 0.0009(19) -0.0017(19) 0.0039(19)
C62 0.029(2) 0.025(2) 0.034(2) 0.0028(18) 0.0032(19) 0.0074(18)
C63 0.031(2) 0.036(2) 0.033(3) 0.001(2) 0.004(2) 0.005(2)
C64 0.032(2) 0.033(2) 0.045(3) 0.004(2) 0.000(2) 0.005(2)
C65 0.029(2) 0.041(3) 0.045(3) 0.010(2) 0.006(2) 0.007(2)
C66 0.037(3) 0.043(3) 0.034(3) 0.001(2) 0.012(2) 0.011(2)
C67 0.036(2) 0.032(2) 0.037(3) -0.001(2) 0.006(2) 0.004(2)
C68 0.027(2) 0.029(2) 0.025(2) 0.0003(17) 0.0050(18) 0.0028(18)
C69 0.035(2) 0.031(2) 0.029(2) -0.0008(19) 0.002(2) -0.0005(19)
C70 0.028(2) 0.036(2) 0.042(3) -0.007(2) -0.002(2) 0.0014(19)
C71 0.029(2) 0.041(3) 0.030(2) 0.002(2) -0.0026(19) 0.006(2)
C72 0.031(2) 0.032(2) 0.033(2) 0.0036(19) 0.002(2) 0.0004(19)
C73 0.028(2) 0.031(2) 0.031(2) 0.0019(19) 0.0027(19) -0.0001(18)
Rh1 0.0322(2) 0.0311(2) 0.0367(2) -0.00170(15) -0.00091(16) 0.00484(15)
P1 0.0370(7) 0.0335(7) 0.0396(7) 0.0055(5) -0.0026(6) 0.0015(5)
P2 0.029(2) 0.027(2) 0.023(2) 0.0011(16) 0.0007(16) 0.0050(16)
P3 0.048(3) 0.047(3) 0.057(4) -0.006(3) 0.012(3) -0.003(3)
B45 0.032(3) 0.025(2) 0.029(3) 0.001(2) 0.003(2) 0.002(2)
C16 0.048(5) 0.046(6) 0.073(7) 0.013(6) 0.002(6) 0.018(6)
C161 0.030(4) 0.041(5) 0.034(5) 0.008(4) 0.001(4) -0.003(4)

loop_
_atom_type_symbol
_atom_type_scat_dispersion_real
_atom_type_scat_dispersion_imag
_atom_type_scat_Cromer_Mann_a1
_atom_type_scat_Cromer_Mann_b1
_atom_type_scat_Cromer_Mann_a2
_atom_type_scat_Cromer_Mann_b2
_atom_type_scat_Cromer_Mann_a3
_atom_type_scat_Cromer_Mann_b3
_atom_type_scat_Cromer_Mann_a4
_atom_type_scat_Cromer_Mann_b4
_atom_type_scat_Cromer_Mann_c
_atom_type_scat_source
Rh -1.1178 0.9187 19.2957 0.7515 14.3501 8.2176 4.7343 25.8749 1.2892 98.6062 5.3280 'International Tables Vol C 4.2.6.8 and 6.1.1.4'
P 0.1023 0.0942 6.4345 1.9067 4.1791 27.1570 1.7800 0.5260 1.4908 68.1645 1.1149 'International Tables Vol C 4.2.6.8 and 6.1.1.4'
B 0.0013 0.0007 2.0545 23.2185 1.3326 1.0210 1.0979 60.3498 0.7068 0.1403 -0.1932 'International Tables Vol C 4.2.6.8 and 6.1.1.4'
Cl 0.1484 0.1585 11.4604 0.0104 7.1964 1.1662 6.2556 18.5194 1.6455 47.7784 -9.5574 'International Tables Vol C 4.2.6.8 and 6.1.1.4'
C 0.0033 0.0016 2.3100 20.8439 1.0200 10.2075 1.5886 0.5687 0.8650 51.6512 0.2156 'International Tables Vol C 4.2.6.8 and 6.1.1.4'
H 0.0000 0.0000 0.4930 10.5109 0.3229 26.1257 0.1402 3.1424 0.0408 57.7998 0.0030 'International Tables Vol C 4.2.6.8 and 6.1.1.4'

loop_
_geom_angle_atom_site_label_1
_geom_angle_atom_site_label_2
_geom_angle_atom_site_label_3
_geom_angle
_geom_angle_publ_flag
C2 C1 C6 107.1(5) yes
C2 C1 Rh1 71.8(3) yes
C6 C1 Rh1 95.8(3) yes
C2 C1 H11 124.6 no
C6 C1 H11 122.9 no
Rh1 C1 H11 120.3 no
C1 C2 C3 106.9(5) yes
C1 C2 Rh1 73.2(3) yes
C3 C2 Rh1 94.7(3) yes
C1 C2 H21 124.7 no
C3 C2 H21 123.0 no
Rh1 C2 H21 120.3 no
C2 C3 C4 103.0(4) yes
C2 C3 C7 99.0(5) yes
C4 C3 C7 100.1(5) yes
C2 C3 H31 117.2 no
C4 C3 H31 117.7 no
C7 C3 H31 116.8 no
C3 C4 C5 108.1(5) yes
C3 C4 Rh1 96.1(3) yes
C5 C4 Rh1 72.5(3) yes
C3 C4 H41 122.4 no
C5 C4 H41 123.3 no
Rh1 C4 H41 121.4 no
C4 C5 C6 105.1(5) yes
C4 C5 Rh1 71.6(3) yes
C6 C5 Rh1 95.6(3) yes
C4 C5 H51 124.7 no
C6 C5 H51 123.8 no
Rh1 C5 H51 121.6 no
C5 C6 C1 103.0(4) yes
C5 C6 C7 99.8(4) yes
C1 C6 C7 99.9(5) yes
C5 C6 H61 117.5 no
C1 C6 H61 117.4 no
C7 C6 H61 116.4 no
C6 C7 C3 93.3(4) yes
C6 C7 H72 113.3 no
C3 C7 H72 113.3 no
C6 C7 H71 112.2 no
C3 C7 H71 113.7 no
H72 C7 H71 110.2 no
C9 C8 P1 116.0(4) yes
C9 C8 H82 107.3 no
P1 C8 H82 107.5 no
C9 C8 H81 108.1 no
P1 C8 H81 108.2 no
H82 C8 H81 109.7 no
C8 C9 C10 109.8(6) yes
C8 C9 C11 113.4(5) yes
C10 C9 C11 109.0(5) yes
C8 C9 H91 107.9 no
C10 C9 H91 108.9 no
C11 C9 H91 107.9 no
C9 C10 H103 109.9 no
C9 C10 H101 108.7 no
H103 C10 H101 109.5 no
C9 C10 H102 109.7 no
H103 C10 H102 110.3 no
H101 C10 H102 108.7 no
C9 C11 H111 108.3 no
C9 C11 H113 109.4 no
H111 C11 H113 110.2 no
C9 C11 H112 108.6 no
H111 C11 H112 110.1 no
H113 C11 H112 110.2 no
C13 C12 P1 117.2(4) yes
C13 C12 H122 106.8 no
P1 C12 H122 107.4 no
C13 C12 H121 108.6 no
P1 C12 H121 106.7 no
H122 C12 H121 110.1 no
C12 C13 C14 112.2(4) yes
C12 C13 C15 108.7(5) yes
C14 C13 C15 110.8(5) yes
C12 C13 H131 108.0 no
C14 C13 H131 108.8 no
C15 C13 H131 108.1 no
C13 C14 H141 111.0 no
C13 C14 H143 108.8 no
H141 C14 H143 109.2 no
C13 C14 H142 109.1 no
H141 C14 H142 109.3 no
H143 C14 H142 109.4 no
C13 C15 H152 110.7 no
C13 C15 H151 109.8 no
H152 C15 H151 108.9 no
C13 C15 H153 110.0 no
H152 C15 H153 108.8 no
H151 C15 H153 108.6 no
P2 C17 H172 111.5 no
P2 C17 H171 107.8 no
H172 C17 H171 109.5 no
P2 C17 C161 109.48(9) yes
H172 C17 C161 108.9 no
H171 C17 C161 109.5 no
C19 C18 P2 117.4(5) yes
C19 C18 H181 105.9 no
P2 C18 H181 107.7 no
C19 C18 H182 107.3 no
P2 C18 H182 109.3 no
H181 C18 H182 109.1 no
C18 C19 C20 109.57(7) yes
C18 C19 C21 109.58(7) yes
C20 C19 C21 108.68(7) yes
C18 C19 H191 109.1 no
C20 C19 H191 111.0 no
C21 C19 H191 108.9 no
C19 C20 H202 108.4 no
C19 C20 H201 111.0 no
H202 C20 H201 109.0 no
C19 C20 H203 110.5 no
H202 C20 H203 109.3 no
H201 C20 H203 108.6 no
C19 C21 H212 110.6 no
C19 C21 H213 109.6 no
H212 C21 H213 108.7 no
C19 C21 H211 110.0 no
H212 C21 H211 108.7 no
H213 C21 H211 109.2 no
C23 C22 P2 115.0(5) yes
C23 C22 H221 109.6 no
P2 C22 H221 108.8 no
C23 C22 H222 107.3 no
P2 C22 H222 107.2 no
H221 C22 H222 108.8 no
C22 C23 C24 109.57(7) yes
C22 C23 C25 109.58(7) yes
C24 C23 C25 108.69(7) yes
C22 C23 H231 110.9 no
C24 C23 H231 109.0 no
C25 C23 H231 109.1 no
C23 C24 H243 109.9 no
C23 C24 H241 107.9 no
H243 C24 H241 110.0 no
C23 C24 H242 109.6 no
H243 C24 H242 109.7 no
H241 C24 H242 109.8 no
C23 C25 H251 109.7 no
C23 C25 H253 108.7 no
H251 C25 H253 109.4 no
C23 C25 H252 109.8 no
H251 C25 H252 109.6 no
H253 C25 H252 109.8 no
P3 C26 H262 108.1 no
P3 C26 H261 108.4 no
H262 C26 H261 109.8 no
P3 C26 C16 109.53(9) yes
H262 C26 C16 108.0 no
H261 C26 C16 112.9 no
C28 C27 P3 114.6(6) yes
C28 C27 H271 107.0 no
P3 C27 H271 104.7 no
C28 C27 H272 109.0 no
P3 C27 H272 111.8 no
H271 C27 H272 109.6 no
C27 C28 C29 109.57(7) yes
C27 C28 C30 109.57(7) yes
C29 C28 C30 108.67(7) yes
C27 C28 H281 110.6 no
C29 C28 H281 110.3 no
C30 C28 H281 108.1 no
C28 C29 H292 110.0 no
C28 C29 H291 109.4 no
H292 C29 H291 108.7 no
C28 C29 H293 110.9 no
H292 C29 H293 108.5 no
H291 C29 H293 109.3 no
C28 C30 H302 111.6 no
C28 C30 H303 106.6 no
H302 C30 H303 109.5 no
C28 C30 H301 110.5 no
H302 C30 H301 109.1 no
H303 C30 H301 109.4 no
C32 C31 P3 119.9(5) yes
C32 C31 H311 106.9 no
P3 C31 H311 105.4 no
C32 C31 H312 107.0 no
P3 C31 H312 107.9 no
H311 C31 H312 109.4 no
C31 C32 C33 109.57(7) yes
C31 C32 C34 109.57(7) yes
C33 C32 C34 108.69(7) yes
C31 C32 H321 109.2 no
C33 C32 H321 110.1 no
C34 C32 H321 109.7 no
C32 C33 H332 109.7 no
C32 C33 H333 109.5 no
H332 C33 H333 109.7 no
C32 C33 H331 110.2 no
H332 C33 H331 108.9 no
H333 C33 H331 108.9 no
C32 C34 H343 108.9 no
C32 C34 H341 108.5 no
H343 C34 H341 109.6 no
C32 C34 H342 110.3 no
H343 C34 H342 109.7 no
H341 C34 H342 109.8 no
C51 C50 C55 116.5(4) yes
C51 C50 B45 121.6(4) yes
C55 C50 B45 121.6(4) yes
C50 C51 C52 121.2(5) yes
C50 C51 H511 118.9 no
C52 C51 H511 120.0 no
Cl6 C52 C51 119.6(4) yes
Cl6 C52 C53 118.3(4) yes
C51 C52 C53 122.1(5) yes
C52 C53 C54 116.2(5) yes
C52 C53 H531 122.3 no
C54 C53 H531 121.4 no
Cl5 C54 C53 118.6(4) yes
Cl5 C54 C55 118.6(4) yes
C53 C54 C55 122.8(5) yes
C50 C55 C54 121.1(5) yes
C50 C55 H551 119.7 no
C54 C55 H551 119.2 no
C57 C56 C61 117.0(4) yes
C57 C56 B45 120.3(4) yes
C61 C56 B45 122.3(4) yes
C56 C57 C58 120.8(5) yes
C56 C57 H571 119.7 no
C58 C57 H571 119.5 no
Cl2 C58 C57 119.3(4) yes
Cl2 C58 C59 117.9(4) yes
C57 C58 C59 122.8(5) yes
C58 C59 C60 116.4(4) yes
C58 C59 H591 122.4 no
C60 C59 H591 121.2 no
Cl1 C60 C59 118.3(4) yes
Cl1 C60 C61 119.8(4) yes
C59 C60 C61 121.8(4) yes
C56 C61 C60 121.2(4) yes
C56 C61 H611 118.9 no
C60 C61 H611 119.9 no
C63 C62 C67 116.7(4) yes
C63 C62 B45 123.0(4) yes
C67 C62 B45 120.0(4) yes
C62 C63 C64 121.5(5) yes
C62 C63 H631 119.4 no
C64 C63 H631 119.0 no
Cl8 C64 C63 119.5(4) yes
Cl8 C64 C65 118.4(4) yes
C63 C64 C65 122.1(5) yes
C64 C65 C66 116.7(5) yes
C64 C65 H651 120.9 no
C66 C65 H651 122.4 no
Cl7 C66 C65 118.7(4) yes
Cl7 C66 C67 119.2(4) yes
C65 C66 C67 122.2(5) yes
C62 C67 C66 120.9(5) yes
C62 C67 H671 120.5 no
C66 C67 H671 118.6 no
C69 C68 C73 116.1(4) yes
C69 C68 B45 123.6(4) yes
C73 C68 B45 120.0(4) yes
C68 C69 C70 121.7(4) yes
C68 C69 H691 118.9 no
C70 C69 H691 119.3 no
Cl4 C70 C69 120.0(4) yes
Cl4 C70 C71 118.1(4) yes
C69 C70 C71 121.9(5) yes
C70 C71 C72 117.1(4) yes
C70 C71 H711 121.4 no
C72 C71 H711 121.5 no
Cl3 C72 C71 118.4(4) yes
Cl3 C72 C73 120.0(4) yes
C71 C72 C73 121.6(4) yes
C68 C73 C72 121.6(4) yes
C68 C73 H731 119.7 no
C72 C73 H731 118.7 no
C1 Rh1 C5 65.4(2) yes
C1 Rh1 C2 35.0(2) yes
C5 Rh1 C2 77.1(2) yes
C1 Rh1 C4 76.4(2) yes
C5 Rh1 C4 35.9(2) yes
C2 Rh1 C4 65.6(2) yes
C1 Rh1 P1 154.05(18) yes
C5 Rh1 P1 98.16(15) yes
C2 Rh1 P1 165.49(18) yes
C4 Rh1 P1 102.43(15) yes
C1 Rh1 P2 111.4(2) yes
C5 Rh1 P2 173.3(2) yes
C2 Rh1 P2 103.7(2) yes
C4 Rh1 P2 150.5(2) yes
P1 Rh1 P2 82.68(14) yes
C1 Rh1 C5 65.4(2) yes
C1 Rh1 C2 35.0(2) yes
C5 Rh1 C2 77.1(2) yes
C1 Rh1 C4 76.4(2) yes
C5 Rh1 C4 35.9(2) yes
C2 Rh1 C4 65.6(2) yes
C1 Rh1 P1 154.05(18) yes
C5 Rh1 P1 98.16(15) yes
C2 Rh1 P1 165.49(18) yes
C4 Rh1 P1 102.43(15) yes
C1 Rh1 P3 106.7(2) yes
C5 Rh1 P3 169.2(2) yes
C2 Rh1 P3 100.8(2) yes
C4 Rh1 P3 152.5(3) yes
P1 Rh1 P3 86.4(2) yes
C12 P1 C8 99.9(3) yes
C12 P1 Rh1 115.88(19) yes
C8 P1 Rh1 116.01(18) yes
C12 P1 C161 101.4(3) yes
C8 P1 C161 108.7(4) yes
Rh1 P1 C161 113.2(2) yes
C12 P1 C8 99.9(3) yes
C12 P1 Rh1 115.88(19) yes
C8 P1 Rh1 116.01(18) yes
C12 P1 C16 107.0(4) yes
C8 P1 C16 108.7(4) yes
Rh1 P1 C16 108.7(3) yes
C17 P2 C18 102.6(5) yes
C17 P2 C22 103.3(5) yes
C18 P2 C22 104.13(7) yes
C17 P2 Rh1 110.3(3) yes
C18 P2 Rh1 118.5(4) yes
C22 P2 Rh1 116.1(4) yes
C26 P3 C27 100.7(6) yes
C26 P3 C31 107.1(6) yes
C27 P3 C31 104.08(7) yes
C26 P3 Rh1 104.8(3) yes
C27 P3 Rh1 113.3(5) yes
C31 P3 Rh1 124.3(5) yes
C68 B45 C56 103.2(3) yes
C68 B45 C62 110.2(4) yes
C56 B45 C62 114.0(4) yes
C68 B45 C50 113.7(4) yes
C56 B45 C50 111.9(4) yes
C62 B45 C50 104.1(4) yes
C26 C16 P1 110.40(9) yes
C26 C16 H161 106.3 no
P1 C16 H161 107.3 no
C26 C16 H162 111.4 no
P1 C16 H162 111.2 no
H161 C16 H162 110.0 no
C17 C161 P1 110.31(9) yes
C17 C161 H1611 109.7 no
P1 C161 H1611 110.4 no
C17 C161 H1612 108.6 no
P1 C161 H1612 108.5 no
H1611 C161 H1612 109.3 no

loop_
_geom_bond_atom_site_label_1
_geom_bond_atom_site_label_2
_geom_bond_distance
_geom_bond_publ_flag
Cl1 C60 1.739(5) yes
Cl2 C58 1.751(5) yes
Cl3 C72 1.746(5) yes
Cl4 C70 1.743(5) yes
Cl5 C54 1.759(6) yes
Cl6 C52 1.744(6) yes
Cl7 C66 1.750(5) yes
Cl8 C64 1.747(5) yes
C1 C2 1.338(9) yes
C1 C6 1.521(8) yes
C1 Rh1 2.235(5) yes
C1 H11 0.990 no
C2 C3 1.548(8) yes
C2 Rh1 2.217(5) yes
C2 H21 0.979 no
C3 C4 1.515(8) yes
C3 C7 1.530(8) yes
C3 H31 0.984 no
C4 C5 1.362(8) yes
C4 Rh1 2.206(5) yes
C4 H41 0.983 no
C5 C6 1.551(8) yes
C5 Rh1 2.218(5) yes
C5 H51 0.978 no
C6 C7 1.547(7) yes
C6 H61 0.975 no
C7 H72 0.973 no
C7 H71 0.973 no
C8 C9 1.534(8) yes
C8 P1 1.839(6) yes
C8 H82 0.962 no
C8 H81 0.974 no
C9 C10 1.521(9) yes
C9 C11 1.494(9) yes
C9 H91 0.984 no
C10 H103 0.967 no
C10 H101 0.971 no
C10 H102 0.971 no
C11 H111 0.956 no
C11 H113 0.955 no
C11 H112 0.967 no
C12 C13 1.541(8) yes
C12 P1 1.839(6) yes
C12 H122 0.982 no
C12 H121 0.979 no
C13 C14 1.517(8) yes
C13 C15 1.525(7) yes
C13 H131 0.980 no
C14 H141 0.957 no
C14 H143 0.957 no
C14 H142 0.959 no
C15 H152 0.969 no
C15 H151 0.966 no
C15 H153 0.962 no
C17 P2 1.884(7) yes
C17 H172 0.967 no
C17 H171 0.967 no
C17 C161 1.502(7) yes
C18 C19 1.521(6) yes
C18 P2 1.865(6) yes
C18 H181 0.971 no
C18 H182 0.967 no
C19 C20 1.547(6) yes
C19 C21 1.552(6) yes
C19 H191 0.979 no
C20 H202 0.957 no
C20 H201 0.959 no
C20 H203 0.957 no
C21 H212 0.960 no
C21 H213 0.960 no
C21 H211 0.963 no
C22 C23 1.513(6) yes
C22 P2 1.840(6) yes
C22 H221 0.978 no
C22 H222 0.979 no
C23 C24 1.543(6) yes
C23 C25 1.544(6) yes
C23 H231 0.981 no
C24 H243 0.964 no
C24 H241 0.962 no
C24 H242 0.960 no
C25 H251 0.964 no
C25 H253 0.965 no
C25 H252 0.962 no
C26 P3 1.888(8) yes
C26 H262 0.972 no
C26 H261 0.973 no
C26 C16 1.520(8) yes
C27 C28 1.511(6) yes
C27 P3 1.845(6) yes
C27 H271 0.976 no
C27 H272 0.972 no
C28 C29 1.546(6) yes
C28 C30 1.550(6) yes
C28 H281 0.983 no
C29 H292 0.954 no
C29 H291 0.959 no
C29 H293 0.957 no
C30 H302 0.960 no
C30 H303 0.959 no
C30 H301 0.962 no
C31 C32 1.504(6) yes
C31 P3 1.839(6) yes
C31 H311 0.977 no
C31 H312 0.973 no
C32 C33 1.543(6) yes
C32 C34 1.542(6) yes
C32 H321 0.986 no
C33 H332 0.961 no
C33 H333 0.964 no
C33 H331 0.963 no
C34 H343 0.962 no
C34 H341 0.960 no
C34 H342 0.962 no
C50 C51 1.393(7) yes
C50 C55 1.399(7) yes
C50 B45 1.638(7) yes
C51 C52 1.395(7) yes
C51 H511 0.929 no
C52 C53 1.384(8) yes
C53 C54 1.377(8) yes
C53 H531 0.926 no
C54 C55 1.383(7) yes
C55 H551 0.940 no
C56 C57 1.395(7) yes
C56 C61 1.395(7) yes
C56 B45 1.650(7) yes
C57 C58 1.385(7) yes
C57 H571 0.932 no
C58 C59 1.382(7) yes
C59 C60 1.389(7) yes
C59 H591 0.925 no
C60 C61 1.392(7) yes
C61 H611 0.931 no
C62 C63 1.397(7) yes
C62 C67 1.402(7) yes
C62 B45 1.647(7) yes
C63 C64 1.383(7) yes
C63 H631 0.934 no
C64 C65 1.384(7) yes
C65 C66 1.390(8) yes
C65 H651 0.927 no
C66 C67 1.389(7) yes
C67 H671 0.935 no
C68 C69 1.395(7) yes
C68 C73 1.406(6) yes
C68 B45 1.650(7) yes
C69 C70 1.390(7) yes
C69 H691 0.938 no
C70 C71 1.383(7) yes
C71 C72 1.388(7) yes
C71 H711 0.933 no
C72 C73 1.391(7) yes
C73 H731 0.927 no
Rh1 P1 2.2813(14) yes
Rh1 P2 2.267(6) yes
Rh1 P1 2.2813(14) yes
Rh1 P3 2.329(8) yes
P1 C161 1.828(6) yes
P1 C16 1.857(7) yes
C16 H161 0.974 no
C16 H162 0.973 no
C161 H1611 0.974 no
C161 H1612 0.970 no

loop_
_geom_hbond_atom_site_label_D
_geom_hbond_atom_site_label_H
_geom_hbond_atom_site_label_A
_geom_hbond_angle_DHA
_geom_hbond_distance_DH
_geom_hbond_distance_HA
_geom_hbond_distance_DA
_geom_hbond_publ_flag
C34 H241 C31 126.2(9) 1.113 1.664 2.489(10) yes
